data_7015723
loop_
_publ_author_name
'Burrows, Andrew D.'
'Kelly, David J.'
'Mahon, Mary F.'
'Raithby, Paul R.'
'Richardson, Christopher'
'Stevenson, Anna J.'

_publ_section_title
;
 Silver coordination networks and cages based on a semi-rigid
 bis(isoxazolyl) ligand.
;
_journal_issue 20
_journal_name_full 'Dalton transactions (Cambridge, England : 2003)'
_journal_page_first 5483
_journal_page_last 5493
_journal_paper_doi 10.1039/c1dt10029g
_journal_volume 40
_journal_year 2011
_chemical_formula_sum 'C20.5 H22 Ag F3 N2 O4.5'
_chemical_formula_weight 533.27
_chemical_name_systematic
;
?
;
_space_group_IT_number 2
_symmetry_cell_setting triclinic
_symmetry_space_group_name_Hall '-P 1'
_symmetry_space_group_name_H-M 'P -1'
_atom_sites_solution_hydrogens geom
_atom_sites_solution_primary direct
_atom_sites_solution_secondary difmap
_audit_creation_method SHELXL-97
_cell_angle_alpha 64.703(1)
_cell_angle_beta 70.872(1)
_cell_angle_gamma 82.471(1)
_cell_formula_units_Z 2
_cell_length_a 10.3470(2)
_cell_length_b 10.8430(2)
_cell_length_c 11.2920(2)
_cell_measurement_reflns_used 13466
_cell_measurement_temperature 150(2)
_cell_measurement_theta_max 30.034
_cell_measurement_theta_min 2.910
_cell_volume 1082.09(4)
_computing_cell_refinement 'HKL Scalepack (Otwinowski & Minor 1997)'
_computing_data_collection 'Collect (Bruker AXS BV, 1997-2004)'
_computing_data_reduction 'Denzo & Scalepack (Otwinowski & Minor, 1997)'
_computing_molecular_graphics 'ORTEX (P.McArdle, 1995)'
_computing_publication_material 'SHELXL-97/2 (Sheldrick,1997)'
_computing_structure_refinement 'SHELXL-97 (Sheldrick, 1997)'
_computing_structure_solution 'SHELXS-97 (Sheldrick, 1990)'
_diffrn_ambient_temperature 150(2)
_diffrn_measured_fraction_theta_full 0.995
_diffrn_measured_fraction_theta_max 0.995
_diffrn_measurement_device_type '95mm CCD camera on \k-goniostat'
_diffrn_measurement_method CCD
_diffrn_radiation_monochromator graphite
_diffrn_radiation_source 'fine-focus sealed tube'
_diffrn_radiation_type MoK\a
_diffrn_radiation_wavelength 0.71073
_diffrn_reflns_av_R_equivalents 0.0371
_diffrn_reflns_av_sigmaI/netI 0.0415
_diffrn_reflns_limit_h_max 14
_diffrn_reflns_limit_h_min -14
_diffrn_reflns_limit_k_max 15
_diffrn_reflns_limit_k_min -15
_diffrn_reflns_limit_l_max 15
_diffrn_reflns_limit_l_min -15
_diffrn_reflns_number 22067
_diffrn_reflns_theta_full 30.03
_diffrn_reflns_theta_max 30.03
_diffrn_reflns_theta_min 3.72
_exptl_absorpt_coefficient_mu 0.989
_exptl_absorpt_correction_T_max 0.96
_exptl_absorpt_correction_T_min 0.91
_exptl_absorpt_correction_type multi-scan
_exptl_absorpt_process_details
;
multi-scan from symmetry-related measurements
Sortav (Blessing 1995)
;
_exptl_crystal_colour Colourless
_exptl_crystal_density_diffrn 1.637
_exptl_crystal_density_method 'not measured'
_exptl_crystal_description Block
_exptl_crystal_F_000 538
_exptl_crystal_size_max 0.15
_exptl_crystal_size_mid 0.15
_exptl_crystal_size_min 0.10
_refine_diff_density_max 2.479
_refine_diff_density_min -1.545
_refine_diff_density_rms 0.153
_refine_ls_extinction_coef 0.008(2)
_refine_ls_extinction_expression Fc^*^=kFc[1+0.001xFc^2^\l^3^/sin(2\q)]^-1/4^
_refine_ls_extinction_method SHELXL
_refine_ls_goodness_of_fit_ref 1.060
_refine_ls_hydrogen_treatment constr
_refine_ls_matrix_type full
_refine_ls_number_parameters 300
_refine_ls_number_reflns 6297
_refine_ls_number_restraints 36
_refine_ls_restrained_S_all 1.103
_refine_ls_R_factor_all 0.0564
_refine_ls_R_factor_gt 0.0485
_refine_ls_shift/su_max 0.001
_refine_ls_shift/su_mean 0.000
_refine_ls_structure_factor_coef Fsqd
_refine_ls_weighting_details 'calc w=1/[\s^2^(Fo^2^)+(0.0798P)^2^+1.6850P] where P=(Fo^2^+2Fc^2^)/3'
_refine_ls_weighting_scheme calc
_refine_ls_wR_factor_gt 0.1344
_refine_ls_wR_factor_ref 0.1409
_reflns_number_gt 5570
_reflns_number_total 6297
_reflns_threshold_expression >2sigma(I)
_cod_data_source_file c1dt10029g.txt
_cod_data_source_block Compound-2a-k07adb24(CCDC-804680)
_cod_depositor_comments
;
The following automatic conversions were performed:
'_symmetry_cell_setting' value 'Triclinic' changed to 'triclinic'
according to '/home/saulius/struct/CIF-dictionaries/cif_core.dic'
dictionary named 'cif_core.dic' version 2.4.1 from
2010-06-29.

'_exptl_absorpt_correction_type' value 'Multi-Scan' changed
to 'multi-scan' according to
'/home/saulius/struct/CIF-dictionaries/cif_core.dic' dictionary named
'cif_core.dic' version 2.4.1 from 2010-06-29.

Automatic conversion script
Id: cif_fix_enum 1555 2011-01-17 13:19:09Z saulius 
;
_cod_original_cell_volume 1082.09(3)
_cod_original_sg_symbol_H-M P-1
_cod_original_formula_sum 'C20.50 H22 Ag F3 N2 O4.50'
_cod_database_code 7015723

loop_
_symmetry_equiv_pos_as_xyz
'x, y, z'
'-x, -y, -z'

loop_
_atom_site_label
_atom_site_type_symbol
_atom_site_fract_x
_atom_site_fract_y
_atom_site_fract_z
_atom_site_U_iso_or_equiv
_atom_site_adp_type
_atom_site_occupancy
_atom_site_symmetry_multiplicity
_atom_site_calc_flag
_atom_site_refinement_flags
_atom_site_disorder_assembly
_atom_site_disorder_group
Ag1 Ag 0.58426(2) 0.89274(2) 0.58407(2) 0.02802(11) Uani 1 1 d . . .
F1 F 0.1768(6) 1.1663(7) 0.8438(7) 0.0311(15) Uiso 0.30 1 d PD A 1
F2 F 0.3837(15) 1.1438(15) 0.8666(17) 0.145(8) Uiso 0.30 1 d PD A 1
F3 F 0.2410(15) 0.9739(13) 0.9719(10) 0.132(7) Uiso 0.30 1 d PD A 1
O1 O 0.6345(2) 0.5629(2) 0.7123(2) 0.0251(4) Uani 1 1 d . . .
O2 O 0.8027(3) 0.9845(3) 0.6780(2) 0.0319(5) Uani 1 1 d . . .
O3 O 0.3634(3) 1.1537(3) 0.6072(3) 0.0428(7) Uani 1 1 d . . .
O4 O 0.3931(3) 0.9373(3) 0.7468(3) 0.0361(6) Uani 1 1 d . . .
O5 O 0.5924(13) 1.5831(14) 0.3678(15) 0.112(4) Uani 0.50 1 d P . .
N1 N 0.6068(3) 0.6752(3) 0.7480(3) 0.0240(5) Uani 1 1 d . . .
N2 N 0.7342(3) 1.0406(3) 0.5777(3) 0.0349(7) Uani 1 1 d . . .
C1 C 0.6795(3) 0.4598(3) 0.8106(3) 0.0232(6) Uani 1 1 d . . .
C2 C 0.6818(3) 0.4996(3) 0.9085(3) 0.0218(5) Uani 1 1 d . . .
C3 C 0.6355(3) 0.6368(3) 0.8633(3) 0.0226(5) Uani 1 1 d . . .
C4 C 0.7145(4) 0.3310(4) 0.7912(4) 0.0324(7) Uani 1 1 d . . .
H4A H 0.7938 0.3468 0.7094 0.049 Uiso 1 1 calc R . .
H4B H 0.6364 0.3004 0.7793 0.049 Uiso 1 1 calc R . .
H4C H 0.7364 0.2608 0.8720 0.049 Uiso 1 1 calc R . .
C5 C 0.6176(4) 0.7324(3) 0.9306(3) 0.0288(6) Uani 1 1 d . . .
H5A H 0.7072 0.7672 0.9149 0.043 Uiso 1 1 calc R . .
H5B H 0.5734 0.6842 1.0296 0.043 Uiso 1 1 calc R . .
H5C H 0.5604 0.8088 0.8916 0.043 Uiso 1 1 calc R . .
C6 C 0.7249(3) 0.4203(3) 1.0358(3) 0.0267(6) Uani 1 1 d . . .
H6A H 0.7237 0.3216 1.0577 0.032 Uiso 1 1 calc R . .
H6B H 0.6586 0.4358 1.1141 0.032 Uiso 1 1 calc R . .
C7 C 0.8676(3) 0.4618(3) 1.0176(3) 0.0236(6) Uani 1 1 d . . .
C8 C 0.8861(3) 0.5533(4) 1.0677(3) 0.0277(6) Uani 1 1 d . . .
H8 H 0.8085 0.5904 1.1144 0.033 Uiso 1 1 calc R . .
C9 C 0.9832(3) 0.4089(3) 0.9497(3) 0.0274(6) Uani 1 1 d . . .
H9 H 0.9726 0.3463 0.9149 0.033 Uiso 1 1 calc R . .
C10 C 0.9152(3) 1.0617(3) 0.6343(3) 0.0283(6) Uani 1 1 d . . .
C11 C 0.9240(3) 1.1652(3) 0.5093(3) 0.0261(6) Uani 1 1 d . . .
C12 C 0.8061(4) 1.1476(4) 0.4805(4) 0.0326(7) Uani 1 1 d . . .
C13 C 1.0000(5) 1.0220(5) 0.7273(5) 0.0447(9) Uani 1 1 d . . .
H13A H 1.0935 1.0569 0.6740 0.067 Uiso 1 1 calc R . .
H13B H 1.0015 0.9223 0.7740 0.067 Uiso 1 1 calc R . .
H13C H 0.9614 1.0604 0.7958 0.067 Uiso 1 1 calc R . .
C14 C 0.7580(6) 1.2351(5) 0.3588(5) 0.0535(12) Uani 1 1 d . . .
H14A H 0.7006 1.1804 0.3450 0.080 Uiso 1 1 calc R . .
H14B H 0.8372 1.2711 0.2767 0.080 Uiso 1 1 calc R . .
H14C H 0.7046 1.3110 0.3752 0.080 Uiso 1 1 calc R . .
C15 C 1.0348(4) 1.2715(4) 0.4200(4) 0.0322(7) Uani 1 1 d . . .
H15A H 1.0350 1.3062 0.3233 0.039 Uiso 1 1 calc R . .
H15B H 1.1244 1.2285 0.4253 0.039 Uiso 1 1 calc R . .
C16 C 1.0182(3) 1.3910(3) 0.4606(3) 0.0250(6) Uani 1 1 d . . .
C17 C 0.9252(3) 1.4936(3) 0.4214(3) 0.0265(6) Uani 1 1 d . . .
H17 H 0.8736 1.4899 0.3671 0.032 Uiso 1 1 calc R . .
C18 C 1.0929(3) 1.3982(3) 0.5391(4) 0.0271(6) Uani 1 1 d . . .
H18 H 1.1570 1.3291 0.5663 0.032 Uiso 1 1 calc R . .
C19 C 0.3570(4) 1.0558(4) 0.7195(4) 0.0331(7) Uani 1 1 d D A .
C20 C 0.2890(4) 1.0822(4) 0.8465(5) 0.079(2) Uani 1 1 d D . .
C21 C 0.5000 1.5000 0.5000 0.083(3) Uani 1 2 d S . .
F1A F 0.2197(8) 1.2033(5) 0.8283(7) 0.0574(17) Uiso 0.45 1 d PD A 2
F2A F 0.3813(7) 1.0701(9) 0.9155(8) 0.0657(18) Uiso 0.45 1 d PD A 2
F3A F 0.1885(8) 0.9851(8) 0.9379(7) 0.072(2) Uiso 0.45 1 d PD A 2
F1B F 0.2998(16) 1.2186(6) 0.8168(18) 0.100(6) Uiso 0.25 1 d PD A 3
F2B F 0.3315(11) 1.0229(10) 0.9622(7) 0.039(2) Uiso 0.25 1 d PD A 3
F3B F 0.1504(5) 1.058(2) 0.910(2) 0.23(2) Uiso 0.25 1 d PD A 3

loop_
_atom_site_aniso_label
_atom_site_aniso_U_11
_atom_site_aniso_U_22
_atom_site_aniso_U_33
_atom_site_aniso_U_23
_atom_site_aniso_U_13
_atom_site_aniso_U_12
Ag1 0.03187(16) 0.02289(15) 0.02741(15) -0.00698(10) -0.01159(10) 0.00127(9)
O1 0.0270(11) 0.0236(11) 0.0245(10) -0.0082(9) -0.0098(8) 0.0005(8)
O2 0.0389(13) 0.0258(12) 0.0266(11) -0.0034(9) -0.0113(10) -0.0079(10)
O3 0.0604(18) 0.0339(14) 0.0399(15) -0.0171(12) -0.0249(13) 0.0138(13)
O4 0.0369(13) 0.0297(13) 0.0394(14) -0.0146(11) -0.0099(11) 0.0047(10)
O5 0.089(8) 0.124(10) 0.156(12) -0.090(10) -0.032(8) -0.007(7)
N1 0.0232(12) 0.0238(12) 0.0247(12) -0.0090(10) -0.0083(9) 0.0010(9)
N2 0.0442(17) 0.0271(14) 0.0314(14) -0.0036(12) -0.0165(13) -0.0102(12)
C1 0.0193(12) 0.0209(13) 0.0247(13) -0.0051(11) -0.0057(10) -0.0020(10)
C2 0.0177(12) 0.0212(13) 0.0221(13) -0.0047(11) -0.0047(10) -0.0037(10)
C3 0.0166(12) 0.0241(14) 0.0228(13) -0.0061(11) -0.0040(10) -0.0034(10)
C4 0.0358(17) 0.0258(16) 0.0325(16) -0.0120(13) -0.0061(13) -0.0001(13)
C5 0.0302(15) 0.0267(16) 0.0268(15) -0.0094(12) -0.0065(12) -0.0022(12)
C6 0.0245(14) 0.0260(15) 0.0233(14) -0.0015(11) -0.0094(11) -0.0042(11)
C7 0.0226(13) 0.0235(14) 0.0206(13) -0.0034(11) -0.0085(10) -0.0011(10)
C8 0.0232(14) 0.0318(16) 0.0278(15) -0.0125(13) -0.0081(11) 0.0031(12)
C9 0.0285(15) 0.0268(15) 0.0291(15) -0.0116(13) -0.0109(12) -0.0003(12)
C10 0.0304(15) 0.0252(15) 0.0289(15) -0.0118(13) -0.0059(12) -0.0038(12)
C11 0.0320(15) 0.0195(14) 0.0252(14) -0.0106(11) -0.0035(12) -0.0030(11)
C12 0.048(2) 0.0234(15) 0.0271(15) -0.0069(12) -0.0128(14) -0.0088(14)
C13 0.047(2) 0.044(2) 0.043(2) -0.0101(18) -0.0214(18) -0.0032(17)
C14 0.079(3) 0.034(2) 0.045(2) 0.0038(17) -0.037(2) -0.021(2)
C15 0.0333(16) 0.0275(16) 0.0327(16) -0.0172(14) 0.0043(13) -0.0091(13)
C16 0.0253(14) 0.0221(14) 0.0252(14) -0.0106(12) -0.0010(11) -0.0064(11)
C17 0.0266(14) 0.0275(15) 0.0264(14) -0.0101(12) -0.0083(11) -0.0057(11)
C18 0.0255(14) 0.0212(14) 0.0302(15) -0.0074(12) -0.0072(11) -0.0004(11)
C19 0.0376(18) 0.0370(18) 0.0368(17) -0.0228(15) -0.0197(14) 0.0107(14)
C20 0.121(6) 0.083(4) 0.063(3) -0.051(3) -0.058(4) 0.054(4)
C21 0.086(7) 0.095(7) 0.081(6) -0.038(6) -0.028(5) -0.025(6)

loop_
_atom_type_symbol
_atom_type_description
_atom_type_scat_dispersion_real
_atom_type_scat_dispersion_imag
_atom_type_scat_source
C C 0.0033 0.0016 'International Tables Vol C Tables 4.2.6.8 and 6.1.1.4'
H H 0.0000 0.0000 'International Tables Vol C Tables 4.2.6.8 and 6.1.1.4'
N N 0.0061 0.0033 'International Tables Vol C Tables 4.2.6.8 and 6.1.1.4'
O O 0.0106 0.0060 'International Tables Vol C Tables 4.2.6.8 and 6.1.1.4'
F F 0.0171 0.0103 'International Tables Vol C Tables 4.2.6.8 and 6.1.1.4'
Ag Ag -0.8971 1.1015 'International Tables Vol C Tables 4.2.6.8 and 6.1.1.4'

loop_
_geom_angle_atom_site_label_1
_geom_angle_atom_site_label_2
_geom_angle_atom_site_label_3
_geom_angle
_geom_angle_site_symmetry_1
_geom_angle_site_symmetry_3
_geom_angle_publ_flag
O3 Ag1 N1 99.88(10) 2_676 . ?
O3 Ag1 N2 116.19(12) 2_676 . ?
N1 Ag1 N2 108.25(10) . . ?
O3 Ag1 O4 140.68(11) 2_676 . ?
N1 Ag1 O4 91.07(9) . . ?
N2 Ag1 O4 95.35(11) . . ?
O3 Ag1 Ag1 78.37(7) 2_676 2_676 ?
N1 Ag1 Ag1 150.82(7) . 2_676 ?
N2 Ag1 Ag1 98.26(8) . 2_676 ?
O4 Ag1 Ag1 74.17(7) . 2_676 ?
C1 O1 N1 107.9(2) . . ?
C10 O2 N2 108.2(3) . . ?
C19 O3 Ag1 117.6(2) . 2_676 ?
C19 O4 Ag1 117.8(3) . . ?
C3 N1 O1 106.4(2) . . ?
C3 N1 Ag1 130.7(2) . . ?
O1 N1 Ag1 120.21(17) . . ?
C12 N2 O2 106.0(3) . . ?
C12 N2 Ag1 134.0(3) . . ?
O2 N2 Ag1 115.62(19) . . ?
C2 C1 O1 110.1(3) . . ?
C2 C1 C4 133.8(3) . . ?
O1 C1 C4 116.1(3) . . ?
C1 C2 C3 104.3(3) . . ?
C1 C2 C6 128.9(3) . . ?
C3 C2 C6 126.8(3) . . ?
N1 C3 C2 111.3(3) . . ?
N1 C3 C5 120.5(3) . . ?
C2 C3 C5 128.2(3) . . ?
C1 C4 H4A 109.5 . . ?
C1 C4 H4B 109.5 . . ?
H4A C4 H4B 109.5 . . ?
C1 C4 H4C 109.5 . . ?
H4A C4 H4C 109.5 . . ?
H4B C4 H4C 109.5 . . ?
C3 C5 H5A 109.5 . . ?
C3 C5 H5B 109.5 . . ?
H5A C5 H5B 109.5 . . ?
C3 C5 H5C 109.5 . . ?
H5A C5 H5C 109.5 . . ?
H5B C5 H5C 109.5 . . ?
C2 C6 C7 111.8(2) . . ?
C2 C6 H6A 109.2 . . ?
C7 C6 H6A 109.2 . . ?
C2 C6 H6B 109.2 . . ?
C7 C6 H6B 109.2 . . ?
H6A C6 H6B 107.9 . . ?
C8 C7 C9 118.4(3) . . ?
C8 C7 C6 121.2(3) . . ?
C9 C7 C6 120.4(3) . . ?
C9 C8 C7 120.8(3) 2_767 . ?
C9 C8 H8 119.6 2_767 . ?
C7 C8 H8 119.6 . . ?
C8 C9 C7 120.8(3) 2_767 . ?
C8 C9 H9 119.6 2_767 . ?
C7 C9 H9 119.6 . . ?
O2 C10 C11 110.0(3) . . ?
O2 C10 C13 116.8(3) . . ?
C11 C10 C13 133.2(3) . . ?
C10 C11 C12 104.0(3) . . ?
C10 C11 C15 128.2(3) . . ?
C12 C11 C15 127.7(3) . . ?
N2 C12 C11 111.8(3) . . ?
N2 C12 C14 119.8(4) . . ?
C11 C12 C14 128.3(3) . . ?
C10 C13 H13A 109.5 . . ?
C10 C13 H13B 109.5 . . ?
H13A C13 H13B 109.5 . . ?
C10 C13 H13C 109.5 . . ?
H13A C13 H13C 109.5 . . ?
H13B C13 H13C 109.5 . . ?
C12 C14 H14A 109.5 . . ?
C12 C14 H14B 109.5 . . ?
H14A C14 H14B 109.5 . . ?
C12 C14 H14C 109.5 . . ?
H14A C14 H14C 109.5 . . ?
H14B C14 H14C 109.5 . . ?
C11 C15 C16 113.2(3) . . ?
C11 C15 H15A 108.9 . . ?
C16 C15 H15A 108.9 . . ?
C11 C15 H15B 108.9 . . ?
C16 C15 H15B 108.9 . . ?
H15A C15 H15B 107.8 . . ?
C18 C16 C17 118.9(3) . . ?
C18 C16 C15 120.7(3) . . ?
C17 C16 C15 120.3(3) . . ?
C16 C17 C18 120.6(3) . 2_786 ?
C16 C17 H17 119.7 . . ?
C18 C17 H17 119.7 2_786 . ?
C16 C18 C17 120.4(3) . 2_786 ?
C16 C18 H18 119.8 . . ?
C17 C18 H18 119.8 2_786 . ?
O4 C19 O3 131.1(3) . . ?
O4 C19 C20 112.4(3) . . ?
O3 C19 C20 116.5(3) . . ?
F1A C20 F2B 116.2(6) . . ?
F1A C20 F1 23.8(3) . . ?
F2B C20 F1 120.7(6) . . ?
F1A C20 F3 116.7(8) . . ?
F2B C20 F3 46.5(7) . . ?
F1 C20 F3 101.7(7) . . ?
F1A C20 F2A 109.6(5) . . ?
F2B C20 F2A 28.6(4) . . ?
F1 C20 F2A 126.0(5) . . ?
F3 C20 F2A 75.0(7) . . ?
F1A C20 F3B 69.3(9) . . ?
F2B C20 F3B 98.3(9) . . ?
F1 C20 F3B 46.9(8) . . ?
F3 C20 F3B 59.3(8) . . ?
F2A C20 F3B 123.6(10) . . ?
F1A C20 F2 84.5(8) . . ?
F2B C20 F2 57.7(7) . . ?
F1 C20 F2 106.4(8) . . ?
F3 C20 F2 103.2(8) . . ?
F2A C20 F2 31.6(6) . . ?
F3B C20 F2 132.0(13) . . ?
F1A C20 F1B 34.7(6) . . ?
F2B C20 F1B 100.5(8) . . ?
F1 C20 F1B 58.5(6) . . ?
F3 C20 F1B 129.5(11) . . ?
F2A C20 F1B 81.9(8) . . ?
F3B C20 F1B 101.9(9) . . ?
F2 C20 F1B 52.2(9) . . ?
F1A C20 F3A 103.0(5) . . ?
F2B C20 F3A 77.0(6) . . ?
F1 C20 F3A 81.4(5) . . ?
F3 C20 F3A 30.8(6) . . ?
F2A C20 F3A 105.7(5) . . ?
F3B C20 F3A 34.5(7) . . ?
F2 C20 F3A 131.6(8) . . ?
F1B C20 F3A 132.2(8) . . ?
F1A C20 C19 116.6(4) . . ?
F2B C20 C19 122.9(5) . . ?
F1 C20 C19 116.4(4) . . ?
F3 C20 C19 119.6(8) . . ?
F2A C20 C19 110.9(4) . . ?
F3B C20 C19 119.4(11) . . ?
F2 C20 C19 108.2(8) . . ?
F1B C20 C19 110.4(8) . . ?
F3A C20 C19 110.3(4) . . ?
O5 C21 O5 180.000(5) 2_686 . ?

loop_
_geom_bond_atom_site_label_1
_geom_bond_atom_site_label_2
_geom_bond_distance
_geom_bond_site_symmetry_2
_geom_bond_publ_flag
Ag1 O3 2.303(3) 2_676 ?
Ag1 N1 2.335(3) . ?
Ag1 N2 2.337(3) . ?
Ag1 O4 2.377(3) . ?
Ag1 Ag1 3.0640(5) 2_676 ?
F1 C20 1.3790(11) . ?
F2 C20 1.3803(11) . ?
F3 C20 1.3793(11) . ?
O1 C1 1.357(4) . ?
O1 N1 1.407(3) . ?
O2 C10 1.351(4) . ?
O2 N2 1.407(4) . ?
O3 C19 1.246(5) . ?
O3 Ag1 2.303(3) 2_676 ?
O4 C19 1.223(4) . ?
O5 C21 1.447(15) . ?
N1 C3 1.310(4) . ?
N2 C12 1.306(4) . ?
C1 C2 1.355(4) . ?
C1 C4 1.485(5) . ?
C2 C3 1.424(4) . ?
C2 C6 1.506(4) . ?
C3 C5 1.490(5) . ?
C4 H4A 0.9800 . ?
C4 H4B 0.9800 . ?
C4 H4C 0.9800 . ?
C5 H5A 0.9800 . ?
C5 H5B 0.9800 . ?
C5 H5C 0.9800 . ?
C6 C7 1.523(4) . ?
C6 H6A 0.9900 . ?
C6 H6B 0.9900 . ?
C7 C8 1.393(5) . ?
C7 C9 1.394(5) . ?
C8 C9 1.392(5) 2_767 ?
C8 H8 0.9500 . ?
C9 C8 1.392(5) 2_767 ?
C9 H9 0.9500 . ?
C10 C11 1.360(5) . ?
C10 C13 1.476(5) . ?
C11 C12 1.416(5) . ?
C11 C15 1.502(4) . ?
C12 C14 1.498(5) . ?
C13 H13A 0.9800 . ?
C13 H13B 0.9800 . ?
C13 H13C 0.9800 . ?
C14 H14A 0.9800 . ?
C14 H14B 0.9800 . ?
C14 H14C 0.9800 . ?
C15 C16 1.522(4) . ?
C15 H15A 0.9900 . ?
C15 H15B 0.9900 . ?
C16 C18 1.384(5) . ?
C16 C17 1.392(5) . ?
C17 C18 1.395(5) 2_786 ?
C17 H17 0.9500 . ?
C18 C17 1.395(5) 2_786 ?
C18 H18 0.9500 . ?
C19 C20 1.507(5) . ?
C20 F1A 1.3782(11) . ?
C20 F2B 1.3782(11) . ?
C20 F2A 1.3793(11) . ?
C20 F3B 1.3797(11) . ?
C20 F1B 1.3804(11) . ?
C20 F3A 1.3820(11) . ?
C21 O5 1.447(15) 2_686 ?
